data_7115818
loop_
_publ_author_name
'Awal Noor'
'Sadaf Qayyum'
'Tobias Bauer'
'Stefan Schwarz'
'Birgit Weber'
'Rhett Kempe'

_publ_section_title
;
 CO2 and SO2 activation by a Cr-Cr quintuple bond
;
_journal_name_full Chem.Commun.
_journal_page_first 13127
_journal_paper_doi 10.1039/C4cc05071A
_journal_volume 50
_journal_year 2014
_chemical_formula_sum 'C66 H74 Cr2 N4 O2'
_chemical_formula_weight 1059.30
_chemical_name_systematic
;
 ?
;
_space_group_IT_number 2
_symmetry_cell_setting triclinic
_symmetry_space_group_name_Hall '-P 1'
_symmetry_space_group_name_H-M 'P -1'
_atom_sites_solution_hydrogens geom
_atom_sites_solution_primary direct
_atom_sites_solution_secondary difmap
_audit_creation_method SHELXL-97
_cell_angle_alpha 65.131(5)
_cell_angle_beta 88.615(5)
_cell_angle_gamma 67.984(5)
_cell_formula_units_Z 1
_cell_length_a 10.547(5)
_cell_length_b 11.953(5)
_cell_length_c 13.565(5)
_cell_measurement_reflns_used all
_cell_measurement_temperature 133(2)
_cell_measurement_theta_max 51.96
_cell_measurement_theta_min 3.35
_cell_volume 1420.2(10)
_computing_cell_refinement X-AREA-STOE
_computing_data_collection X-AREA-STOE
_computing_data_reduction X-AREA-STOE
_computing_structure_refinement 'SHELXL-97 (Sheldrick, 1997)'
_computing_structure_solution Sir-97
_diffrn_ambient_temperature 133(2)
_diffrn_measured_fraction_theta_full 0.970
_diffrn_measured_fraction_theta_max 0.970
_diffrn_measurement_device_type STOE-IPDSII
_diffrn_measurement_method Omega-Scan
_diffrn_radiation_monochromator graphite
_diffrn_radiation_source 'fine-focus sealed tube'
_diffrn_radiation_type MoK\a
_diffrn_radiation_wavelength 0.71069
_diffrn_reflns_av_R_equivalents 0.0000
_diffrn_reflns_av_sigmaI/netI 0.2497
_diffrn_reflns_limit_h_max 12
_diffrn_reflns_limit_h_min -12
_diffrn_reflns_limit_k_max 14
_diffrn_reflns_limit_k_min -12
_diffrn_reflns_limit_l_max 16
_diffrn_reflns_limit_l_min 0
_diffrn_reflns_number 5338
_diffrn_reflns_theta_full 25.88
_diffrn_reflns_theta_max 25.88
_diffrn_reflns_theta_min 1.68
_exptl_absorpt_coefficient_mu 0.430
_exptl_absorpt_correction_T_max 0.9534
_exptl_absorpt_correction_T_min 0.8916
_exptl_absorpt_correction_type numerical
_exptl_crystal_colour brown
_exptl_crystal_density_diffrn 1.239
_exptl_crystal_density_method 'not measured'
_exptl_crystal_description prism
_exptl_crystal_F_000 562
_exptl_crystal_size_max 0.33
_exptl_crystal_size_mid 0.28
_exptl_crystal_size_min 0.10
_refine_diff_density_max 0.609
_refine_diff_density_min -0.324
_refine_diff_density_rms 0.067
_refine_ls_extinction_method none
_refine_ls_goodness_of_fit_ref 0.722
_refine_ls_hydrogen_treatment constr
_refine_ls_matrix_type full
_refine_ls_number_parameters 334
_refine_ls_number_reflns 5338
_refine_ls_number_restraints 6
_refine_ls_restrained_S_all 0.726
_refine_ls_R_factor_all 0.1547
_refine_ls_R_factor_gt 0.0617
_refine_ls_shift/su_max 0.000
_refine_ls_shift/su_mean 0.000
_refine_ls_structure_factor_coef Fsqd
_refine_ls_weighting_details 'calc w=1/[\s^2^(Fo^2^)+(0.0334P)^2^+0.0000P] where P=(Fo^2^+2Fc^2^)/3'
_refine_ls_weighting_scheme calc
_refine_ls_wR_factor_gt 0.1039
_refine_ls_wR_factor_ref 0.1262
_reflns_number_gt 2205
_reflns_number_total 5338
_reflns_threshold_expression >2sigma(I)
_cod_data_source_file c4cc05071a2.cif
_cod_data_source_block i028tpcenma
_cod_original_sg_symbol_H-M p-1
_cod_database_code 7115818

loop_
_symmetry_equiv_pos_as_xyz
'x, y, z'
'-x, -y, -z'

loop_
_atom_site_label
_atom_site_type_symbol
_atom_site_fract_x
_atom_site_fract_y
_atom_site_fract_z
_atom_site_U_iso_or_equiv
_atom_site_adp_type
_atom_site_occupancy
_atom_site_symmetry_multiplicity
_atom_site_calc_flag
_atom_site_refinement_flags
Cr1 Cr 0.02943(11) -0.09354(9) 0.04371(7) 0.0241(2) Uani 1 1 d .
C1 C 0.1718(8) -0.0248(8) -0.0447(6) 0.067(2) Uani 1 1 d U
O1 O 0.2788(5) -0.0402(4) -0.0725(3) 0.0469(11) Uani 1 1 d .
N1 N 0.0981(5) -0.1012(4) 0.1844(3) 0.0270(11) Uani 1 1 d .
C2 C 0.0821(6) 0.0176(5) 0.1811(4) 0.0244(13) Uani 1 1 d .
C3 C 0.1183(6) 0.0383(5) 0.2691(4) 0.0331(14) Uani 1 1 d .
H3 H 0.1553 -0.0356 0.3400 0.040 Uiso 1 1 calc R
N2 N 0.0256(5) 0.1266(4) 0.0796(3) 0.0259(11) Uani 1 1 d .
C4 C 0.1005(6) 0.1647(5) 0.2532(4) 0.0347(14) Uani 1 1 d .
H4 H 0.1244 0.1784 0.3131 0.042 Uiso 1 1 calc R
C5 C 0.0465(6) 0.2745(5) 0.1479(4) 0.0318(14) Uani 1 1 d .
H5 H 0.0351 0.3623 0.1356 0.038 Uiso 1 1 calc R
C6 C 0.0112(6) 0.2520(5) 0.0643(4) 0.0248(12) Uani 1 1 d .
C7 C -0.0406(6) 0.3572(5) -0.0526(4) 0.0264(13) Uani 1 1 d .
C8 C -0.1812(6) 0.4364(5) -0.0891(4) 0.0326(13) Uani 1 1 d .
C9 C -0.2242(7) 0.5261(5) -0.2008(4) 0.0416(16) Uani 1 1 d .
H9 H -0.3203 0.5794 -0.2275 0.050 Uiso 1 1 calc R
C10 C -0.1311(7) 0.5390(5) -0.2730(4) 0.0407(16) Uani 1 1 d .
H10 H -0.1624 0.6002 -0.3488 0.049 Uiso 1 1 calc R
C11 C 0.0078(7) 0.4625(5) -0.2344(4) 0.0373(15) Uani 1 1 d .
H11 H 0.0721 0.4731 -0.2842 0.045 Uiso 1 1 calc R
C12 C 0.0571(6) 0.3698(5) -0.1244(4) 0.0293(13) Uani 1 1 d .
C13 C 0.2085(6) 0.2915(6) -0.0836(5) 0.0453(16) Uani 1 1 d .
H13A H 0.2235 0.2320 -0.0046 0.068 Uiso 1 1 calc R
H13B H 0.2535 0.3536 -0.0961 0.068 Uiso 1 1 calc R
H13C H 0.2481 0.2372 -0.1231 0.068 Uiso 1 1 calc R
C14 C -0.2866(6) 0.4261(6) -0.0117(5) 0.0463(16) Uani 1 1 d .
H14A H -0.3795 0.4899 -0.0527 0.069 Uiso 1 1 calc R
H14B H -0.2658 0.4475 0.0466 0.069 Uiso 1 1 calc R
H14C H -0.2828 0.3343 0.0211 0.069 Uiso 1 1 calc R
C15 C 0.1553(6) -0.2233(5) 0.2861(4) 0.0241(12) Uani 1 1 d .
C16 C 0.2939(6) -0.3125(5) 0.2985(4) 0.0285(13) Uani 1 1 d .
C17 C 0.3469(6) -0.4343(5) 0.3942(4) 0.0335(14) Uani 1 1 d .
H17 H 0.4400 -0.4956 0.4045 0.040 Uiso 1 1 calc R
C18 C 0.2661(6) -0.4668(5) 0.4738(4) 0.0367(14) Uani 1 1 d .
H18 H 0.3033 -0.5506 0.5379 0.044 Uiso 1 1 calc R
C19 C 0.1326(6) -0.3791(5) 0.4609(4) 0.0334(14) Uani 1 1 d .
H19 H 0.0783 -0.4034 0.5167 0.040 Uiso 1 1 calc R
C20 C 0.0733(6) -0.2549(5) 0.3685(4) 0.0288(13) Uani 1 1 d .
C21 C -0.0744(6) -0.1584(5) 0.3606(4) 0.0303(13) Uani 1 1 d .
H21 H -0.0939 -0.0714 0.2939 0.036 Uiso 1 1 calc R
C22 C -0.1788(6) -0.2132(6) 0.3464(5) 0.0468(16) Uani 1 1 d .
H22A H -0.2728 -0.1491 0.3405 0.070 Uiso 1 1 calc R
H22B H -0.1605 -0.2997 0.4102 0.070 Uiso 1 1 calc R
H22C H -0.1699 -0.2261 0.2795 0.070 Uiso 1 1 calc R
C23 C -0.0927(7) -0.1294(5) 0.4606(4) 0.0429(16) Uani 1 1 d .
H23A H -0.1884 -0.0668 0.4525 0.064 Uiso 1 1 calc R
H23B H -0.0293 -0.0890 0.4661 0.064 Uiso 1 1 calc R
H23C H -0.0723 -0.2137 0.5274 0.064 Uiso 1 1 calc R
C24 C 0.3840(6) -0.2805(5) 0.2089(4) 0.0344(14) Uani 1 1 d .
H24 H 0.3231 -0.2366 0.1364 0.041 Uiso 1 1 calc R
C25 C 0.4365(7) -0.1782(6) 0.2118(5) 0.0504(17) Uani 1 1 d .
H25A H 0.3579 -0.0992 0.2085 0.076 Uiso 1 1 calc R
H25B H 0.4840 -0.1505 0.1486 0.076 Uiso 1 1 calc R
H25C H 0.5011 -0.2195 0.2801 0.076 Uiso 1 1 calc R
C26 C 0.5042(6) -0.4018(6) 0.2124(5) 0.0480(16) Uani 1 1 d .
H26A H 0.4698 -0.4663 0.2097 0.072 Uiso 1 1 calc R
H26B H 0.5693 -0.4445 0.2807 0.072 Uiso 1 1 calc R
H26C H 0.5514 -0.3734 0.1492 0.072 Uiso 1 1 calc R
C27 C 0.3524(8) -0.1961(6) -0.2706(5) 0.0551(18) Uani 1 1 d .
H27 H 0.3214 -0.1957 -0.2043 0.066 Uiso 1 1 calc R
C28 C 0.4608(7) -0.1607(6) -0.3030(5) 0.0478(17) Uani 1 1 d .
C29 C 0.5009(8) -0.1592(6) -0.4008(6) 0.0598(19) Uani 1 1 d .
H29 H 0.5748 -0.1331 -0.4263 0.072 Uiso 1 1 calc R
C30 C 0.4360(10) -0.1944(7) -0.4618(6) 0.069(2) Uani 1 1 d .
H30 H 0.4663 -0.1936 -0.5285 0.083 Uiso 1 1 calc R
C31 C 0.3300(10) -0.2304(7) -0.4288(7) 0.075(3) Uani 1 1 d .
H31 H 0.2855 -0.2540 -0.4724 0.090 Uiso 1 1 calc R
C32 C 0.2859(8) -0.2328(6) -0.3318(7) 0.070(2) Uani 1 1 d .
H32 H 0.2118 -0.2590 -0.3072 0.085 Uiso 1 1 calc R
C33 C 0.5344(9) -0.1263(8) -0.2359(7) 0.086(3) Uani 1 1 d .
H33A H 0.4917 -0.1319 -0.1700 0.129 Uiso 1 1 calc R
H33B H 0.5285 -0.0346 -0.2792 0.129 Uiso 1 1 calc R
H33C H 0.6319 -0.1897 -0.2141 0.129 Uiso 1 1 calc R

loop_
_atom_site_aniso_label
_atom_site_aniso_U_11
_atom_site_aniso_U_22
_atom_site_aniso_U_33
_atom_site_aniso_U_23
_atom_site_aniso_U_13
_atom_site_aniso_U_12
Cr1 0.0286(6) 0.0219(5) 0.0205(4) -0.0083(4) 0.0025(4) -0.0099(4)
C1 0.060(4) 0.097(4) 0.055(3) -0.049(3) 0.012(3) -0.028(3)
O1 0.038(3) 0.047(3) 0.041(2) -0.012(2) 0.015(2) -0.012(2)
N1 0.038(3) 0.017(2) 0.020(2) -0.0040(19) 0.002(2) -0.010(2)
C2 0.030(3) 0.022(3) 0.020(3) -0.006(2) 0.005(2) -0.012(3)
C3 0.045(4) 0.031(3) 0.018(3) -0.006(2) 0.001(3) -0.015(3)
N2 0.033(3) 0.014(2) 0.021(2) -0.0005(19) 0.002(2) -0.008(2)
C4 0.050(4) 0.038(3) 0.024(3) -0.018(3) 0.004(3) -0.021(3)
C5 0.047(4) 0.024(3) 0.029(3) -0.013(3) 0.008(3) -0.016(3)
C6 0.029(3) 0.019(3) 0.025(3) -0.008(2) 0.002(2) -0.009(2)
C7 0.037(4) 0.016(3) 0.027(3) -0.008(2) 0.004(3) -0.013(3)
C8 0.037(4) 0.025(3) 0.032(3) -0.011(3) -0.001(3) -0.011(3)
C9 0.055(4) 0.023(3) 0.041(3) -0.007(3) -0.010(3) -0.018(3)
C10 0.069(5) 0.026(3) 0.023(3) -0.002(2) -0.001(3) -0.024(3)
C11 0.058(5) 0.031(3) 0.027(3) -0.014(3) 0.009(3) -0.021(3)
C12 0.037(4) 0.025(3) 0.033(3) -0.017(2) 0.008(3) -0.015(3)
C13 0.047(4) 0.044(4) 0.048(4) -0.019(3) 0.019(3) -0.023(3)
C14 0.035(4) 0.038(3) 0.050(4) -0.015(3) 0.007(3) -0.004(3)
C15 0.034(4) 0.016(3) 0.019(3) -0.006(2) -0.006(2) -0.008(3)
C16 0.028(3) 0.028(3) 0.031(3) -0.014(3) 0.000(3) -0.011(3)
C17 0.029(4) 0.027(3) 0.041(3) -0.015(3) -0.003(3) -0.006(3)
C18 0.047(4) 0.019(3) 0.031(3) -0.002(2) -0.004(3) -0.009(3)
C19 0.046(4) 0.025(3) 0.024(3) -0.006(2) 0.003(3) -0.015(3)
C20 0.033(4) 0.029(3) 0.027(3) -0.013(2) 0.005(3) -0.015(3)
C21 0.040(4) 0.028(3) 0.021(3) -0.009(2) 0.006(3) -0.014(3)
C22 0.043(4) 0.040(4) 0.051(4) -0.017(3) 0.007(3) -0.013(3)
C23 0.058(4) 0.035(3) 0.035(3) -0.017(3) 0.012(3) -0.017(3)
C24 0.033(4) 0.026(3) 0.034(3) -0.006(2) 0.005(3) -0.009(3)
C25 0.048(4) 0.035(3) 0.069(4) -0.025(3) 0.026(4) -0.017(3)
C26 0.040(4) 0.042(4) 0.062(4) -0.022(3) 0.013(3) -0.017(3)
C27 0.052(5) 0.046(4) 0.046(4) -0.010(3) 0.007(4) -0.010(4)
C28 0.048(5) 0.038(4) 0.049(4) -0.021(3) -0.005(3) -0.005(3)
C29 0.055(5) 0.043(4) 0.059(5) -0.012(4) 0.006(4) -0.008(4)
C30 0.083(7) 0.038(4) 0.047(4) -0.014(4) -0.010(4) 0.012(4)
C31 0.086(7) 0.037(4) 0.081(6) -0.022(4) -0.039(5) -0.005(4)
C32 0.051(5) 0.034(4) 0.094(6) -0.002(4) -0.004(5) -0.014(4)
C33 0.069(6) 0.076(5) 0.106(7) -0.053(5) -0.016(5) -0.006(5)

loop_
_atom_type_symbol
_atom_type_description
_atom_type_scat_dispersion_real
_atom_type_scat_dispersion_imag
_atom_type_scat_source
C C 0.0033 0.0016 'International Tables Vol C Tables 4.2.6.8 and 6.1.1.4'
H H 0.0000 0.0000 'International Tables Vol C Tables 4.2.6.8 and 6.1.1.4'
N N 0.0061 0.0033 'International Tables Vol C Tables 4.2.6.8 and 6.1.1.4'
O O 0.0106 0.0060 'International Tables Vol C Tables 4.2.6.8 and 6.1.1.4'
Cr Cr 0.3209 0.6236 'International Tables Vol C Tables 4.2.6.8 and 6.1.1.4'

loop_
_geom_angle_atom_site_label_1
_geom_angle_atom_site_label_2
_geom_angle_atom_site_label_3
_geom_angle
_geom_angle_site_symmetry_1
_geom_angle_site_symmetry_3
Cr1 Cr1 N1 97.56(13) 2 .
Cr1 Cr1 N2 94.04(13) 2 2
N1 Cr1 N2 168.39(17) . 2
Cr1 Cr1 C1 63.7(2) 2 2
N1 Cr1 C1 92.0(2) . 2
N2 Cr1 C1 93.5(2) 2 2
Cr1 Cr1 C1 62.3(2) 2 .
N1 Cr1 C1 94.8(2) . .
N2 Cr1 C1 90.2(2) 2 .
C1 Cr1 C1 126.1(2) 2 .
O1 C1 Cr1 152.9(6) . 2
O1 C1 Cr1 153.2(6) . .
Cr1 C1 Cr1 53.9(2) 2 .
C2 N1 C15 120.2(4) . .
C2 N1 Cr1 116.0(3) . .
C15 N1 Cr1 123.8(3) . .
N1 C2 N2 114.6(4) . .
N1 C2 C3 126.5(4) . .
N2 C2 C3 118.9(4) . .
C4 C3 C2 120.4(5) . .
C6 N2 C2 120.0(4) . .
C6 N2 Cr1 122.2(3) . 2
C2 N2 Cr1 117.8(3) . 2
C3 C4 C5 119.9(5) . .
C6 C5 C4 118.6(5) . .
C5 C6 N2 122.1(4) . .
C5 C6 C7 124.5(4) . .
N2 C6 C7 113.4(4) . .
C8 C7 C12 121.4(5) . .
C8 C7 C6 120.8(5) . .
C12 C7 C6 117.8(5) . .
C7 C8 C9 118.2(5) . .
C7 C8 C14 121.7(5) . .
C9 C8 C14 120.2(5) . .
C10 C9 C8 121.6(6) . .
C11 C10 C9 119.2(5) . .
C10 C11 C12 121.9(5) . .
C11 C12 C7 117.7(5) . .
C11 C12 C13 121.0(5) . .
C7 C12 C13 121.3(5) . .
C20 C15 C16 121.1(4) . .
C20 C15 N1 120.8(5) . .
C16 C15 N1 118.1(5) . .
C17 C16 C15 118.1(5) . .
C17 C16 C24 120.1(5) . .
C15 C16 C24 121.8(4) . .
C18 C17 C16 120.9(5) . .
C19 C18 C17 120.2(5) . .
C18 C19 C20 122.0(5) . .
C19 C20 C15 117.6(5) . .
C19 C20 C21 119.8(5) . .
C15 C20 C21 122.7(4) . .
C23 C21 C20 111.7(4) . .
C23 C21 C22 110.3(5) . .
C20 C21 C22 110.9(4) . .
C26 C24 C25 109.9(5) . .
C26 C24 C16 114.8(4) . .
C25 C24 C16 110.6(4) . .
C28 C27 C32 121.9(7) . .
C27 C28 C29 117.5(6) . .
C27 C28 C33 121.8(7) . .
C29 C28 C33 120.7(7) . .
C30 C29 C28 121.1(7) . .
C31 C30 C29 121.1(7) . .
C30 C31 C32 119.9(7) . .
C31 C32 C27 118.5(7) . .

loop_
_geom_bond_atom_site_label_1
_geom_bond_atom_site_label_2
_geom_bond_distance
_geom_bond_site_symmetry_2
Cr1 Cr1 1.8859(19) 2
Cr1 N1 2.011(4) .
Cr1 N2 2.016(4) 2
Cr1 C1 2.066(8) 2
Cr1 C1 2.092(8) .
C1 O1 1.154(8) .
C1 Cr1 2.066(8) 2
N1 C2 1.347(6) .
N1 C15 1.443(6) .
C2 N2 1.378(6) .
C2 C3 1.405(7) .
C3 C4 1.371(7) .
N2 C6 1.373(6) .
N2 Cr1 2.016(4) 2
C4 C5 1.410(7) .
C5 C6 1.359(7) .
C6 C7 1.498(7) .
C7 C8 1.389(8) .
C7 C12 1.406(7) .
C8 C9 1.397(7) .
C8 C14 1.514(8) .
C9 C10 1.374(8) .
C10 C11 1.374(8) .
C11 C12 1.393(7) .
C12 C13 1.490(8) .
C15 C20 1.408(7) .
C15 C16 1.412(7) .
C16 C17 1.398(7) .
C16 C24 1.534(7) .
C17 C18 1.376(7) .
C18 C19 1.365(8) .
C19 C20 1.394(7) .
C20 C21 1.525(7) .
C21 C23 1.526(7) .
C21 C22 1.528(7) .
C24 C26 1.509(7) .
C24 C25 1.533(7) .
C27 C28 1.364(9) .
C27 C32 1.393(10) .
C28 C29 1.377(9) .
C28 C33 1.479(9) .
C29 C30 1.366(10) .
C30 C31 1.345(11) .
C31 C32 1.377(11) .
